data_7210986
loop_
_publ_author_name
'Hu, Fei-Long'
'Mi, Yan'
'Gu, Yun-Qiong'
'Zhu, Li-Gang'
'Yang, Sheng-Lan'
'Wei, Han'
'Lang, Jian-Ping'

_publ_section_title
;
 Structure diversities of ten entangled coordination polymers assembled
 from reactions of Co(ii) or Ni(ii) salts with 5-(pyridin-4-yl)isophthalic
 acid in the absence or presence of auxiliary N-donor ligands
;
_journal_issue 45
_journal_name_full CrystEngComm
_journal_page_first 9553
_journal_paper_doi 10.1039/c3ce41059e
_journal_volume 15
_journal_year 2013
_chemical_formula_sum 'C H Co N O'
_chemical_formula_weight 101.96
_chemical_name_systematic
; 
 ? 
;
_space_group_IT_number 84
_symmetry_space_group_name_Hall '-P 4c'
_symmetry_space_group_name_H-M 'P 42/m'
_atom_sites_solution_hydrogens geom
_atom_sites_solution_primary direct
_atom_sites_solution_secondary difmap
_audit_creation_method SHELXL-97
_cell_angle_alpha 90.00
_cell_angle_beta 90.00
_cell_angle_gamma 90.00
_cell_formula_units_Z 29
_cell_length_a 15.0103(8)
_cell_length_b 15.0103(8)
_cell_length_c 10.0791(12)
_cell_measurement_temperature 296(2)
_cell_volume 2270.9(3)
_computing_structure_refinement 'SHELXL-97 (Sheldrick, 1997)'
_computing_structure_solution 'SHELXS-97 (Sheldrick, 1990)'
_diffrn_ambient_temperature 296(2)
_diffrn_measured_fraction_theta_full 0.998
_diffrn_measured_fraction_theta_max 0.998
_diffrn_radiation_monochromator graphite
_diffrn_radiation_source 'fine-focus sealed tube'
_diffrn_radiation_type MoK\a
_diffrn_radiation_wavelength 0.71073
_diffrn_reflns_av_R_equivalents 0.0441
_diffrn_reflns_av_sigmaI/netI 0.0196
_diffrn_reflns_limit_h_max 16
_diffrn_reflns_limit_h_min -17
_diffrn_reflns_limit_k_max 17
_diffrn_reflns_limit_k_min -17
_diffrn_reflns_limit_l_max 11
_diffrn_reflns_limit_l_min -11
_diffrn_reflns_number 25747
_diffrn_reflns_theta_full 25.01
_diffrn_reflns_theta_max 25.01
_diffrn_reflns_theta_min 1.92
_exptl_absorpt_coefficient_mu 5.203
_exptl_crystal_density_diffrn 2.162
_exptl_crystal_density_method 'not measured'
_exptl_crystal_F_000 1421
_refine_diff_density_max 0.658
_refine_diff_density_min -0.968
_refine_diff_density_rms 0.080
_refine_ls_extinction_method none
_refine_ls_goodness_of_fit_ref 1.107
_refine_ls_hydrogen_treatment mixed
_refine_ls_matrix_type full
_refine_ls_number_parameters 204
_refine_ls_number_reflns 2120
_refine_ls_number_restraints 288
_refine_ls_restrained_S_all 1.282
_refine_ls_R_factor_all 0.1061
_refine_ls_R_factor_gt 0.0811
_refine_ls_shift/su_max 2.553
_refine_ls_shift/su_mean 0.088
_refine_ls_structure_factor_coef Fsqd
_refine_ls_weighting_details 'calc w=1/[\s^2^(Fo^2^)+(0.1032P)^2^+4.5275P] where P=(Fo^2^+2Fc^2^)/3'
_refine_ls_weighting_scheme calc
_refine_ls_wR_factor_gt 0.2106
_refine_ls_wR_factor_ref 0.2387
_reflns_number_gt 1575
_reflns_number_total 2120
_reflns_threshold_expression >2sigma(I)
_cod_data_source_file c3ce41059e.txt
_cod_data_source_block 1
_cod_database_code 7210986

loop_
_symmetry_equiv_pos_as_xyz
'x, y, z'
'-x, -y, z'
'-y, x, z+1/2'
'y, -x, z+1/2'
'-x, -y, -z'
'x, y, -z'
'y, -x, -z-1/2'
'-y, x, -z-1/2'

loop_
_atom_site_label
_atom_site_type_symbol
_atom_site_fract_x
_atom_site_fract_y
_atom_site_fract_z
_atom_site_U_iso_or_equiv
_atom_site_adp_type
_atom_site_occupancy
_atom_site_symmetry_multiplicity
_atom_site_calc_flag
_atom_site_refinement_flags
Co1 Co 0.33643(2) -0.066582(17) 0.0000 0.07610(10) Uani 1 2 d S
N1 N 0.26325(13) -0.18205(14) 0.0000 0.0904(7) Uani 1 2 d S
N2 N 0.31602(11) 0.06735(10) 0.0000 0.0699(5) Uani 1 2 d S
N3 N 0.34195(11) 0.21091(11) 0.0000 0.0908(7) Uani 1 2 d S
O1 O 0.30482(8) -0.05119(8) 0.24955(13) 0.0991(4) Uani 1 1 d .
O2 O 0.42433(8) -0.09361(7) 0.14536(9) 0.0828(3) Uani 1 1 d .
O3 O 0.0000 0.0000 0.2500 0.61(2) Uani 0.50 4 d SP
O4 O 0.1334(2) 0.9973(3) 0.3682(5) 0.385(3) Uani 1 1 d .
C1 C 0.2106(2) -0.2103(2) 0.0957(3) 0.1075(10) Uani 0.50 1 d PU
H1 H 0.1964 -0.1686 0.1675 0.129 Uiso 0.50 1 calc PR
C3 C 0.7054(2) -0.1738(2) 0.3981(3) 0.1160(9) Uani 0.60 1 d PU
C4 C 0.64555(16) -0.18631(14) 0.5000 0.0805(6) Uani 1 2 d SU
C5 C 0.55571(15) -0.14831(12) 0.5000 0.0711(6) Uani 1 2 d SU
C6 C 0.51152(10) -0.13041(8) 0.38179(13) 0.0691(4) Uani 1 1 d U
H6 H 0.5399 -0.1421 0.3016 0.083 Uiso 1 1 calc R
C7 C 0.42673(10) -0.09576(8) 0.38112(12) 0.0636(4) Uani 1 1 d U
C8 C 0.38296(15) -0.07772(11) 0.5000 0.0666(6) Uani 1 2 d SU
H8 H 0.3257 -0.0541 0.5000 0.080 Uiso 1 2 calc SR
C9 C 0.38140(10) -0.07775(9) 0.24993(15) 0.0731(4) Uani 1 1 d U
C10 C 0.23752(17) 0.11230(19) 0.0000 0.1375(10) Uani 1 2 d SU
H10 H 0.1786 0.0841 0.0000 0.165 Uiso 1 2 calc SR
C11 C 0.25313(18) 0.19865(18) -0.0329(6) 0.1235(9) Uani 0.50 1 d PU
H11 H 0.2169 0.2363 -0.0913 0.148 Uiso 0.50 1 calc PR
C12 C 0.37640(14) 0.12899(13) 0.0000 0.0856(7) Uani 1 2 d SU
H12 H 0.4373 0.1174 0.0000 0.103 Uiso 1 2 calc SR
C13 C 0.38829(17) 0.29312(15) 0.0000 0.1380(8) Uani 1 2 d SU
C14 C 0.3420(2) 0.36970(17) 0.0000 0.1904(9) Uani 1 2 d SU
H14 H 0.2767 0.3681 0.0000 0.228 Uiso 1 2 calc SR
C15 C 0.3893(2) 0.4497(2) -0.0518(6) 0.1658(10) Uani 0.50 1 d PU
H15 H 0.3608 0.4958 -0.1060 0.199 Uiso 0.50 1 calc PR
C16 C 0.4760(2) 0.45662(16) 0.0000 0.1747(9) Uani 1 2 d SU
C17 C 0.5201(2) 0.37798(18) 0.0000 0.1946(10) Uani 1 2 d SU
H17 H 0.5854 0.3792 0.0000 0.234 Uiso 1 2 calc SR
C18 C 0.4761(2) 0.29818(18) 0.0465(6) 0.1334(9) Uani 0.50 1 d PU
H18 H 0.5048 0.2524 0.1013 0.160 Uiso 0.50 1 calc PR
O5 O 0.1439(14) 0.9472(6) 0.0000 0.928(17) Uani 1 2 d S
C2 C 0.6707(3) -0.2475(2) 0.4007(4) 0.0775(9) Uani 0.40 1 d PU
C19 C 0.2827(2) -0.2445(3) 0.0964(4) 0.1000(11) Uani 0.50 1 d PU

loop_
_atom_site_aniso_label
_atom_site_aniso_U_11
_atom_site_aniso_U_22
_atom_site_aniso_U_33
_atom_site_aniso_U_23
_atom_site_aniso_U_13
_atom_site_aniso_U_12
Co1 0.1192(2) 0.05499(13) 0.05414(14) 0.000 0.000 0.00031(14)
N1 0.0941(12) 0.1067(13) 0.0705(10) 0.000 0.000 -0.0249(10)
N2 0.0654(9) 0.0655(9) 0.0789(10) 0.000 0.000 0.0032(7)
N3 0.0635(9) 0.0553(8) 0.1537(18) 0.000 0.000 0.0101(8)
O1 0.0965(7) 0.1193(8) 0.0815(7) 0.0067(7) -0.0115(6) 0.0079(6)
O2 0.1156(7) 0.0821(6) 0.0506(5) 0.0005(5) -0.0041(5) 0.0019(5)
O3 0.184(6) 0.184(6) 1.45(6) 0.000 0.000 0.000
O4 0.264(3) 0.360(4) 0.531(7) 0.072(4) 0.050(4) 0.032(3)
C1 0.1139(17) 0.1178(18) 0.0907(16) -0.0494(15) 0.0511(15) -0.0566(15)
C3 0.1359(17) 0.1334(16) 0.0786(14) 0.0390(14) 0.0316(14) 0.0496(15)
C4 0.1050(13) 0.0751(11) 0.0612(10) 0.000 0.000 0.0194(10)
C5 0.1014(12) 0.0568(9) 0.0551(9) 0.000 0.000 0.0029(9)
C6 0.0976(8) 0.0586(6) 0.0512(7) 0.0010(6) 0.0046(7) 0.0029(6)
C7 0.0897(8) 0.0525(6) 0.0485(6) 0.0004(5) -0.0029(6) -0.0104(6)
C8 0.0873(11) 0.0469(8) 0.0656(10) 0.000 0.000 -0.0072(8)
C9 0.0874(8) 0.0654(7) 0.0666(8) 0.0037(6) -0.0066(7) -0.0072(7)
C10 0.0679(12) 0.0911(14) 0.253(2) 0.000 0.000 0.0140(12)
C11 0.0729(12) 0.0851(13) 0.213(2) 0.0135(18) -0.0089(18) 0.0290(11)
C12 0.0600(10) 0.0591(9) 0.1376(15) 0.000 0.000 0.0119(8)
C13 0.0745(11) 0.0593(10) 0.2801(17) 0.000 0.000 0.0187(9)
C14 0.0791(13) 0.0633(11) 0.429(2) 0.000 0.000 0.0140(11)
C15 0.0947(15) 0.0638(13) 0.339(2) 0.0093(19) -0.020(2) 0.0178(13)
C16 0.0816(13) 0.0630(12) 0.380(2) 0.000 0.000 0.0135(11)
C17 0.0792(14) 0.0646(12) 0.440(2) 0.000 0.000 0.0078(12)
C18 0.0815(13) 0.0647(12) 0.254(2) 0.0070(16) -0.0169(16) 0.0131(11)
O5 2.00(5) 0.285(8) 0.499(15) 0.000 0.000 0.031(16)
C2 0.0997(18) 0.0700(15) 0.0628(15) -0.0106(14) -0.0037(16) 0.0165(15)
C19 0.0979(18) 0.112(2) 0.0903(19) 0.0120(18) -0.0158(17) -0.0244(17)

loop_
_atom_type_symbol
_atom_type_description
_atom_type_scat_dispersion_real
_atom_type_scat_dispersion_imag
_atom_type_scat_source
C C 0.0033 0.0016 'International Tables Vol C Tables 4.2.6.8 and 6.1.1.4'
H H 0.0000 0.0000 'International Tables Vol C Tables 4.2.6.8 and 6.1.1.4'
N N 0.0061 0.0033 'International Tables Vol C Tables 4.2.6.8 and 6.1.1.4'
O O 0.0106 0.0060 'International Tables Vol C Tables 4.2.6.8 and 6.1.1.4'
Co Co 0.3494 0.9721 'International Tables Vol C Tables 4.2.6.8 and 6.1.1.4'

loop_
_geom_angle_atom_site_label_1
_geom_angle_atom_site_label_2
_geom_angle_atom_site_label_3
_geom_angle
_geom_angle_site_symmetry_1
_geom_angle_site_symmetry_3
O2 Co1 O2 93.41(6) . 6
O2 Co1 N2 107.34(4) . .
O2 Co1 N2 107.34(4) 6 .
O2 Co1 N1 100.41(5) . .
O2 Co1 N1 100.41(5) 6 .
N2 Co1 N1 138.97(7) . .
C1 N1 C1 94.2(3) 6 .
C1 N1 C19 52.6(2) 6 6
C1 N1 C19 115.0(3) . 6
C1 N1 C19 115.0(3) 6 .
C1 N1 C19 52.6(2) . .
C19 N1 C19 89.4(3) 6 .
C1 N1 Co1 126.38(17) 6 .
C1 N1 Co1 126.38(17) . .
C19 N1 Co1 117.39(18) 6 .
C19 N1 Co1 117.39(18) . .
C12 N2 C10 104.61(18) . .
C12 N2 Co1 126.92(14) . .
C10 N2 Co1 128.47(15) . .
C12 N3 C11 104.50(18) . .
C12 N3 C11 104.50(18) . 6
C11 N3 C11 27.7(5) . 6
C12 N3 C13 127.78(18) . .
C11 N3 C13 126.02(19) . .
C11 N3 C13 126.02(19) 6 .
C9 O2 Co1 103.64(10) . .
C19 C1 N1 66.4(3) . .
C19 C1 C3 88.2(3) . 8_546
N1 C1 C3 124.6(3) . 8_546
C19 C1 C2 47.4(2) . 8_546
N1 C1 C2 98.3(2) . 8_546
C3 C1 C2 40.8(2) 8_546 8_546
C19 C1 C1 90.3(2) . 6
N1 C1 C1 42.92(16) . 6
C3 C1 C1 92.57(19) 8_546 6
C2 C1 C1 91.10(15) 8_546 6
C2 C3 C1 91.6(3) . 7_656
C2 C3 C4 65.4(3) . .
C1 C3 C4 120.6(3) 7_656 .
C2 C3 C19 49.9(3) . 7_656
C1 C3 C19 41.7(2) 7_656 7_656
C4 C3 C19 97.2(2) . 7_656
C3 C4 C3 96.4(3) . 6_556
C3 C4 C2 52.0(2) . .
C3 C4 C2 116.3(3) 6_556 .
C3 C4 C2 116.3(3) . 6_556
C3 C4 C2 52.0(2) 6_556 6_556
C2 C4 C2 90.4(3) . 6_556
C3 C4 C5 123.22(17) . .
C3 C4 C5 123.22(17) 6_556 .
C2 C4 C5 120.0(2) . .
C2 C4 C5 120.0(2) 6_556 .
C6 C5 C6 118.02(19) . 6_556
C6 C5 C4 120.99(10) . .
C6 C5 C4 120.99(10) 6_556 .
C7 C6 C5 121.27(14) . .
C6 C7 C8 120.39(13) . .
C6 C7 C9 119.25(12) . .
C8 C7 C9 120.36(14) . .
C7 C8 C7 118.66(19) 6_556 .
O1 C9 O2 122.91(14) . .
O1 C9 C7 119.12(13) . .
O2 C9 C7 117.94(13) . .
N2 C10 C11 108.9(2) . .
N2 C10 C11 108.9(2) . 6
C11 C10 C11 28.3(5) . 6
C11 C11 C10 75.9(2) 6 .
C11 C11 N3 76.2(2) 6 .
C10 C11 N3 103.6(3) . .
N2 C12 N3 112.78(18) . .
C14 C13 C18 116.1(2) . .
C14 C13 C18 116.1(2) . 6
C18 C13 C18 39.1(4) . 6
C14 C13 N3 119.4(2) . .
C18 C13 N3 120.6(2) . .
C18 C13 N3 120.6(2) 6 .
C13 C14 C15 116.3(3) . 6
C13 C14 C15 116.3(3) . .
C15 C14 C15 41.0(5) 6 .
C15 C15 C16 68.2(3) 6 .
C15 C15 C14 69.5(2) 6 .
C16 C15 C14 111.8(3) . .
C17 C16 C15 112.9(2) . .
C17 C16 C15 112.9(2) . 6
C15 C16 C15 43.6(5) . 6
C17 C16 C16 121.7(3) . 5_665
C15 C16 C16 120.9(3) . 5_665
C15 C16 C16 120.9(3) 6 5_665
C16 C17 C18 119.9(3) . 6
C16 C17 C18 119.9(3) . .
C18 C17 C18 37.9(4) 6 .
C18 C18 C13 70.5(2) 6 .
C18 C18 C17 71.1(2) 6 .
C13 C18 C17 111.5(3) . .
C3 C2 C19 87.4(3) . 7_656
C3 C2 C4 62.6(2) . .
C19 C2 C4 118.9(3) 7_656 .
C3 C2 C1 47.6(2) . 7_656
C19 C2 C1 39.8(2) 7_656 7_656
C4 C2 C1 92.8(2) . 7_656
C3 C2 C2 91.2(2) . 6_556
C19 C2 C2 88.8(2) 7_656 6_556
C4 C2 C2 44.78(16) . 6_556
C1 C2 C2 88.90(15) 7_656 6_556
C1 C19 C2 92.8(3) . 8_546
C1 C19 N1 60.9(2) . .
C2 C19 N1 124.1(3) 8_546 .
C1 C19 C3 50.1(2) . 8_546
C2 C19 C3 42.7(2) 8_546 8_546
N1 C19 C3 96.5(2) . 8_546
C1 C19 C19 89.7(2) . 6
C2 C19 C19 91.2(2) 8_546 6
N1 C19 C19 45.31(17) . 6
C3 C19 C19 91.75(15) 8_546 6

loop_
_geom_bond_atom_site_label_1
_geom_bond_atom_site_label_2
_geom_bond_distance
_geom_bond_site_symmetry_2
Co1 O2 2.0130(11) .
Co1 O2 2.0130(11) 6
Co1 N2 2.0336(16) .
Co1 N1 2.052(2) .
N1 C1 1.318(4) 6
N1 C1 1.318(4) .
N1 C19 1.382(4) 6
N1 C19 1.382(4) .
N2 C12 1.295(3) .
N2 C10 1.358(3) .
N3 C12 1.334(3) .
N3 C11 1.386(3) .
N3 C11 1.386(3) 6
N3 C13 1.417(3) .
O1 C9 1.2167(19) .
O2 C9 1.2581(18) .
C1 C19 1.199(5) .
C1 C3 1.381(5) 8_546
C1 C2 1.870(5) 8_546
C1 C1 1.930(7) 6
C3 C2 1.223(5) .
C3 C1 1.381(5) 7_656
C3 C4 1.378(4) .
C3 C19 1.800(5) 7_656
C4 C3 1.378(4) 6_556
C4 C2 1.410(4) .
C4 C2 1.410(4) 6_556
C4 C5 1.464(3) .
C5 C6 1.3899(18) .
C5 C6 1.3899(18) 6_556
C6 C7 1.375(2) .
C7 C8 1.3931(17) .
C7 C9 1.511(2) .
C8 C7 1.3931(17) 6_556
C10 C11 1.358(4) .
C10 C11 1.358(4) 6
C11 C11 0.663(11) 6
C13 C14 1.343(4) .
C13 C18 1.402(4) .
C13 C18 1.402(4) 6
C14 C15 1.489(4) 6
C14 C15 1.489(4) .
C15 C15 1.043(13) 6
C15 C16 1.406(5) .
C16 C17 1.354(4) .
C16 C15 1.406(5) 6
C16 C16 1.489(5) 5_665
C17 C18 1.446(4) 6
C17 C18 1.446(4) .
C18 C18 0.938(11) 6
C2 C19 1.377(5) 7_656
C2 C1 1.870(5) 7_656
C2 C2 2.002(7) 6_556
C19 C2 1.377(5) 8_546
C19 C3 1.800(5) 8_546
C19 C19 1.944(8) 6
